data_4506961
loop_
_publ_author_name
'Megumi, Ken'
'Nadiah Binti Mohd Arif, Fara'
'Matsumoto, Shoji'
'Akazome, Motohiro'

_publ_section_title
;
 Design and Evaluation of Salts betweenN-Trityl Amino Acid
 andtert-Butylamine as Inclusion Crystals of Alcohols
;
_journal_issue 11
_journal_name_full 'Crystal Growth &amp; Design'
_journal_page_first 5680
_journal_paper_doi 10.1021/cg301172g
_journal_volume 12
_journal_year 2012
_chemical_formula_sum 'C32 H38 N2 O3'
_chemical_formula_weight 498.64
_chemical_name_systematic
;
 ?
;
_space_group_IT_number 4
_symmetry_cell_setting monoclinic
_symmetry_space_group_name_Hall 'P 2yb'
_symmetry_space_group_name_H-M 'P 1 21 1'
_atom_sites_solution_hydrogens geom
_atom_sites_solution_primary direct
_atom_sites_solution_secondary difmap
_audit_creation_method SHELXL-97
_cell_angle_alpha 90.00
_cell_angle_beta 98.206(2)
_cell_angle_gamma 90.00
_cell_formula_units_Z 2
_cell_length_a 10.2638(13)
_cell_length_b 8.9610(11)
_cell_length_c 15.866(2)
_cell_measurement_reflns_used 3861
_cell_measurement_temperature 173
_cell_measurement_theta_max 27.65
_cell_measurement_theta_min 2.23
_cell_volume 1444.3(3)
_computing_cell_refinement 'Bruker SMART'
_computing_data_collection 'Bruker SMART'
_computing_data_reduction 'Bruker SAINT'
_computing_molecular_graphics 'Bruker SHELXTL'
_computing_publication_material 'Bruker SHELXTL'
_computing_structure_refinement 'SHELXL-97 (Sheldrick, 1997)'
_computing_structure_solution 'SHELXS-97 (Sheldrick, 1990)'
_diffrn_ambient_temperature 173
_diffrn_detector_area_resol_mean 8.333
_diffrn_measured_fraction_theta_full 0.998
_diffrn_measured_fraction_theta_max 0.917
_diffrn_measurement_device_type 'CCD area detector'
_diffrn_measurement_method 'phi and omega scans'
_diffrn_radiation_monochromator graphite
_diffrn_radiation_source 'fine-focus sealed tube'
_diffrn_radiation_type MoK\a
_diffrn_radiation_wavelength 0.71073
_diffrn_reflns_av_R_equivalents 0.0165
_diffrn_reflns_av_sigmaI/netI 0.0294
_diffrn_reflns_limit_h_max 10
_diffrn_reflns_limit_h_min -13
_diffrn_reflns_limit_k_max 11
_diffrn_reflns_limit_k_min -11
_diffrn_reflns_limit_l_max 14
_diffrn_reflns_limit_l_min -20
_diffrn_reflns_number 8163
_diffrn_reflns_theta_full 25.00
_diffrn_reflns_theta_max 28.36
_diffrn_reflns_theta_min 2.00
_exptl_absorpt_coefficient_mu 0.073
_exptl_absorpt_correction_T_max 0.9855
_exptl_absorpt_correction_T_min 0.9643
_exptl_absorpt_correction_type empirical
_exptl_absorpt_process_details
;
SADABS Sheldrick 1996
;
_exptl_crystal_colour colorless
_exptl_crystal_density_diffrn 1.147
_exptl_crystal_density_method 'not measured'
_exptl_crystal_description prism
_exptl_crystal_F_000 536
_exptl_crystal_size_max 0.50
_exptl_crystal_size_mid 0.23
_exptl_crystal_size_min 0.20
_refine_diff_density_max 0.205
_refine_diff_density_min -0.167
_refine_diff_density_rms 0.030
_refine_ls_abs_structure_details 'Flack H D (1983), Acta Cryst. A39, 876-881'
_refine_ls_abs_structure_Flack 0.1(10)
_refine_ls_extinction_coef 0.0192(16)
_refine_ls_extinction_expression Fc^*^=kFc[1+0.001xFc^2^\l^3^/sin(2\q)]^-1/4^
_refine_ls_extinction_method SHELXL
_refine_ls_goodness_of_fit_ref 1.033
_refine_ls_hydrogen_treatment mixed
_refine_ls_matrix_type full
_refine_ls_number_parameters 345
_refine_ls_number_reflns 5668
_refine_ls_number_restraints 1
_refine_ls_restrained_S_all 1.033
_refine_ls_R_factor_all 0.0415
_refine_ls_R_factor_gt 0.0369
_refine_ls_shift/su_max 0.000
_refine_ls_shift/su_mean 0.000
_refine_ls_structure_factor_coef Fsqd
_refine_ls_weighting_details 'calc w=1/[\s^2^(Fo^2^)+(0.0398P)^2^+0.2417P] where P=(Fo^2^+2Fc^2^)/3'
_refine_ls_weighting_scheme calc
_refine_ls_wR_factor_gt 0.0873
_refine_ls_wR_factor_ref 0.0909
_reflns_number_gt 5204
_reflns_number_total 5668
_reflns_threshold_expression >2sigma(I)
_cod_data_source_file cg301172g_si_002.cif
_cod_data_source_block Tr-Phg-tBuNH2-MeOH
_cod_depositor_comments
;
The following automatic conversions were performed:

'_symmetry_cell_setting' value 'Monoclinic' changed to 'monoclinic'
according to /home/saulius/struct/CIF-dictionaries/cif_core.dic
dictionary named 'cif_core.dic' version 2.4.2 from 2011-04-26.

Automatic conversion script
Id: cif_fix_values 1891 2012-01-12 08:04:46Z andrius 
;
_cod_original_sg_symbol_H-M P2(1)
_cod_database_code 4506961

loop_
_symmetry_equiv_pos_as_xyz
'x, y, z'
'-x, y+1/2, -z'

loop_
_atom_site_label
_atom_site_type_symbol
_atom_site_fract_x
_atom_site_fract_y
_atom_site_fract_z
_atom_site_U_iso_or_equiv
_atom_site_adp_type
_atom_site_occupancy
_atom_site_symmetry_multiplicity
_atom_site_calc_flag
_atom_site_refinement_flags
C1 C 0.40385(14) 0.18914(17) 0.74587(9) 0.0255(3) Uani 1 1 d .
H1 H 0.3348 0.2676 0.7467 0.031 Uiso 1 1 calc R
C2 C 0.42851(14) 0.16418(18) 0.65248(9) 0.0266(3) Uani 1 1 d .
C3 C 0.53291(15) 0.24524(18) 0.79568(9) 0.0276(3) Uani 1 1 d .
C4 C 0.5592(2) 0.3961(2) 0.80323(12) 0.0445(4) Uani 1 1 d .
H4 H 0.4973 0.4660 0.7762 0.053 Uiso 1 1 calc R
C5 C 0.6762(2) 0.4467(3) 0.85022(14) 0.0574(6) Uani 1 1 d .
H5 H 0.6929 0.5508 0.8553 0.069 Uiso 1 1 calc R
C6 C 0.76740(19) 0.3475(3) 0.88906(12) 0.0488(5) Uani 1 1 d .
H6 H 0.8475 0.3824 0.9203 0.059 Uiso 1 1 calc R
C7 C 0.74169(17) 0.1966(2) 0.88237(12) 0.0456(5) Uani 1 1 d .
H7 H 0.8037 0.1272 0.9098 0.055 Uiso 1 1 calc R
C8 C 0.62549(16) 0.1459(2) 0.83560(11) 0.0360(4) Uani 1 1 d .
H8 H 0.6091 0.0417 0.8309 0.043 Uiso 1 1 calc R
C9 C 0.22362(14) 0.04501(17) 0.80407(9) 0.0263(3) Uani 1 1 d .
C10 C 0.12366(15) 0.10784(19) 0.72998(10) 0.0313(3) Uani 1 1 d .
C11 C 0.12604(16) 0.0514(2) 0.64815(10) 0.0405(4) Uani 1 1 d .
H11 H 0.1875 -0.0246 0.6398 0.049 Uiso 1 1 calc R
C12 C 0.04055(19) 0.1039(3) 0.57893(12) 0.0522(5) Uani 1 1 d .
H12 H 0.0447 0.0650 0.5237 0.063 Uiso 1 1 calc R
C13 C -0.0504(2) 0.2125(3) 0.59033(15) 0.0642(7) Uani 1 1 d .
H13 H -0.1087 0.2490 0.5429 0.077 Uiso 1 1 calc R
C14 C -0.0563(3) 0.2681(3) 0.67080(17) 0.0715(7) Uani 1 1 d .
H14 H -0.1203 0.3410 0.6792 0.086 Uiso 1 1 calc R
C15 C 0.0320(2) 0.2168(2) 0.73966(13) 0.0503(5) Uani 1 1 d .
H15 H 0.0289 0.2579 0.7945 0.060 Uiso 1 1 calc R
C16 C 0.21450(14) 0.12728(17) 0.88828(9) 0.0275(3) Uani 1 1 d .
C17 C 0.09892(16) 0.1180(2) 0.92536(11) 0.0365(4) Uani 1 1 d .
H17 H 0.0283 0.0580 0.8990 0.044 Uiso 1 1 calc R
C18 C 0.08508(17) 0.1938(2) 0.99916(11) 0.0415(4) Uani 1 1 d .
H18 H 0.0049 0.1872 1.0224 0.050 Uiso 1 1 calc R
C19 C 0.18714(18) 0.2792(2) 1.03937(10) 0.0386(4) Uani 1 1 d .
H19 H 0.1773 0.3328 1.0897 0.046 Uiso 1 1 calc R
C20 C 0.30313(18) 0.2860(2) 1.00593(10) 0.0390(4) Uani 1 1 d .
H20 H 0.3744 0.3431 1.0340 0.047 Uiso 1 1 calc R
C21 C 0.31741(16) 0.2099(2) 0.93127(10) 0.0329(4) Uani 1 1 d .
H21 H 0.3988 0.2147 0.9095 0.040 Uiso 1 1 calc R
C22 C 0.19675(15) -0.12137(18) 0.82003(9) 0.0280(3) Uani 1 1 d .
C23 C 0.07884(16) -0.19119(19) 0.79016(10) 0.0325(4) Uani 1 1 d .
H23 H 0.0110 -0.1367 0.7564 0.039 Uiso 1 1 calc R
C24 C 0.05865(17) -0.3402(2) 0.80907(11) 0.0388(4) Uani 1 1 d .
H24 H -0.0229 -0.3865 0.7883 0.047 Uiso 1 1 calc R
C25 C 0.15584(18) -0.4214(2) 0.85756(11) 0.0400(4) Uani 1 1 d .
H25 H 0.1419 -0.5234 0.8699 0.048 Uiso 1 1 calc R
C26 C 0.27366(19) -0.3531(2) 0.88797(12) 0.0431(4) Uani 1 1 d .
H26 H 0.3412 -0.4083 0.9215 0.052 Uiso 1 1 calc R
C27 C 0.29379(18) -0.2044(2) 0.86980(11) 0.0386(4) Uani 1 1 d .
H27 H 0.3750 -0.1582 0.8916 0.046 Uiso 1 1 calc R
C28 C 0.67014(17) 0.7475(2) 0.61018(10) 0.0366(4) Uani 1 1 d .
C29 C 0.7065(2) 0.5873(3) 0.59244(13) 0.0525(5) Uani 1 1 d .
H29A H 0.7010 0.5724 0.5308 0.079 Uiso 1 1 calc R
H29B H 0.6454 0.5192 0.6152 0.079 Uiso 1 1 calc R
H29C H 0.7965 0.5671 0.6199 0.079 Uiso 1 1 calc R
C30 C 0.7649(2) 0.8577(3) 0.57915(15) 0.0605(6) Uani 1 1 d .
H30A H 0.7349 0.9597 0.5876 0.091 Uiso 1 1 calc R
H30B H 0.7682 0.8410 0.5184 0.091 Uiso 1 1 calc R
H30C H 0.8529 0.8437 0.6113 0.091 Uiso 1 1 calc R
C31 C 0.6603(2) 0.7704(3) 0.70407(11) 0.0526(5) Uani 1 1 d .
H31A H 0.5912 0.7056 0.7205 0.079 Uiso 1 1 calc R
H31B H 0.6385 0.8748 0.7139 0.079 Uiso 1 1 calc R
H31C H 0.7447 0.7454 0.7382 0.079 Uiso 1 1 calc R
C32 C 0.2421(2) 0.5818(3) 0.63854(15) 0.0621(6) Uani 1 1 d .
H32A H 0.1769 0.5239 0.6008 0.093 Uiso 1 1 calc R
H32B H 0.2176 0.6876 0.6353 0.093 Uiso 1 1 calc R
H32C H 0.2447 0.5466 0.6972 0.093 Uiso 1 1 calc R
N1 N 0.36001(12) 0.05165(15) 0.78339(8) 0.0266(3) Uani 1 1 d .
N2 N 0.53587(13) 0.77664(16) 0.56106(8) 0.0300(3) Uani 1 1 d .
H2A H 0.5403 0.7719 0.5042 0.045 Uiso 1 1 calc R
H2B H 0.5079 0.8690 0.5743 0.045 Uiso 1 1 calc R
H2C H 0.4783 0.7067 0.5750 0.045 Uiso 1 1 calc R
O1 O 0.44179(12) 0.03485(13) 0.62824(7) 0.0372(3) Uani 1 1 d .
O2 O 0.43699(12) 0.28048(14) 0.60873(7) 0.0367(3) Uani 1 1 d .
O3 O 0.36601(14) 0.56383(16) 0.61327(11) 0.0551(4) Uani 1 1 d .
H3 H 0.3861 0.4729 0.6148 0.083 Uiso 1 1 calc R
H1A H 0.3689(16) -0.026(2) 0.7471(11) 0.028(4) Uiso 1 1 d .

loop_
_atom_site_aniso_label
_atom_site_aniso_U_11
_atom_site_aniso_U_22
_atom_site_aniso_U_33
_atom_site_aniso_U_23
_atom_site_aniso_U_13
_atom_site_aniso_U_12
C1 0.0289(7) 0.0224(8) 0.0261(7) 0.0006(6) 0.0065(5) -0.0007(6)
C2 0.0272(7) 0.0281(8) 0.0250(7) -0.0026(6) 0.0050(5) -0.0013(6)
C3 0.0330(8) 0.0293(8) 0.0219(7) -0.0036(6) 0.0081(6) -0.0045(6)
C4 0.0571(11) 0.0284(9) 0.0432(10) 0.0015(8) -0.0095(8) -0.0077(8)
C5 0.0744(14) 0.0379(11) 0.0530(12) 0.0010(9) -0.0142(10) -0.0222(10)
C6 0.0452(10) 0.0531(13) 0.0444(10) -0.0040(9) -0.0061(8) -0.0166(9)
C7 0.0359(9) 0.0491(12) 0.0490(11) -0.0070(9) -0.0031(7) 0.0022(8)
C8 0.0343(8) 0.0313(9) 0.0421(9) -0.0058(7) 0.0043(7) -0.0007(7)
C9 0.0266(7) 0.0243(8) 0.0278(7) 0.0038(6) 0.0033(5) -0.0013(6)
C10 0.0300(7) 0.0287(8) 0.0339(8) 0.0069(6) -0.0006(6) -0.0077(6)
C11 0.0324(8) 0.0549(12) 0.0335(8) 0.0055(8) 0.0025(6) -0.0055(8)
C12 0.0467(10) 0.0746(16) 0.0325(9) 0.0111(9) -0.0045(8) -0.0182(10)
C13 0.0700(14) 0.0522(14) 0.0588(13) 0.0185(11) -0.0304(11) -0.0051(11)
C14 0.0804(16) 0.0423(13) 0.0786(16) -0.0006(12) -0.0340(13) 0.0182(12)
C15 0.0607(12) 0.0317(10) 0.0517(11) -0.0026(8) -0.0153(9) 0.0111(9)
C16 0.0287(7) 0.0255(8) 0.0281(7) 0.0041(6) 0.0032(6) 0.0039(6)
C17 0.0314(8) 0.0379(10) 0.0410(9) -0.0001(7) 0.0079(7) 0.0008(7)
C18 0.0378(9) 0.0483(12) 0.0410(9) 0.0026(8) 0.0151(7) 0.0079(8)
C19 0.0497(10) 0.0386(10) 0.0282(7) 0.0020(7) 0.0079(7) 0.0113(8)
C20 0.0451(9) 0.0434(11) 0.0272(7) -0.0006(7) 0.0009(7) -0.0031(8)
C21 0.0323(8) 0.0385(9) 0.0282(7) 0.0024(7) 0.0050(6) -0.0020(7)
C22 0.0317(8) 0.0268(8) 0.0263(7) 0.0020(6) 0.0070(6) -0.0001(6)
C23 0.0324(8) 0.0329(9) 0.0325(8) 0.0007(7) 0.0060(6) -0.0025(6)
C24 0.0418(9) 0.0340(9) 0.0421(9) -0.0017(8) 0.0107(7) -0.0105(8)
C25 0.0561(10) 0.0255(9) 0.0413(9) 0.0028(7) 0.0169(8) -0.0050(7)
C26 0.0502(10) 0.0338(10) 0.0445(10) 0.0119(8) 0.0036(8) 0.0047(8)
C27 0.0374(9) 0.0337(10) 0.0422(9) 0.0105(8) -0.0025(7) -0.0033(7)
C28 0.0388(9) 0.0384(10) 0.0311(8) 0.0037(7) 0.0000(7) 0.0055(7)
C29 0.0548(11) 0.0485(13) 0.0529(11) 0.0020(10) 0.0033(9) 0.0222(10)
C30 0.0491(11) 0.0700(16) 0.0588(12) 0.0142(12) -0.0048(9) -0.0145(11)
C31 0.0664(13) 0.0571(13) 0.0309(8) 0.0005(9) -0.0048(8) 0.0084(11)
C32 0.0626(13) 0.0700(16) 0.0576(12) 0.0042(12) 0.0215(10) 0.0175(12)
N1 0.0285(6) 0.0239(7) 0.0280(6) -0.0005(5) 0.0062(5) -0.0003(5)
N2 0.0380(7) 0.0259(7) 0.0268(6) -0.0015(5) 0.0071(5) 0.0044(6)
O1 0.0480(7) 0.0308(7) 0.0346(6) -0.0059(5) 0.0126(5) 0.0028(5)
O2 0.0535(7) 0.0307(6) 0.0274(5) 0.0022(5) 0.0115(5) -0.0028(5)
O3 0.0607(8) 0.0328(7) 0.0780(10) 0.0022(7) 0.0312(7) 0.0005(6)

loop_
_atom_type_symbol
_atom_type_description
_atom_type_scat_dispersion_real
_atom_type_scat_dispersion_imag
_atom_type_scat_source
C C 0.0033 0.0016 'International Tables Vol C Tables 4.2.6.8 and 6.1.1.4'
H H 0.0000 0.0000 'International Tables Vol C Tables 4.2.6.8 and 6.1.1.4'
N N 0.0061 0.0033 'International Tables Vol C Tables 4.2.6.8 and 6.1.1.4'
O O 0.0106 0.0060 'International Tables Vol C Tables 4.2.6.8 and 6.1.1.4'

loop_
_geom_angle_atom_site_label_1
_geom_angle_atom_site_label_2
_geom_angle_atom_site_label_3
_geom_angle
N1 C1 C3 111.11(12)
N1 C1 C2 111.54(12)
C3 C1 C2 107.06(11)
N1 C1 H1 109.0
C3 C1 H1 109.0
C2 C1 H1 109.0
O1 C2 O2 125.76(14)
O1 C2 C1 118.17(14)
O2 C2 C1 116.03(13)
C4 C3 C8 118.41(15)
C4 C3 C1 120.78(15)
C8 C3 C1 120.80(14)
C3 C4 C5 120.47(19)
C3 C4 H4 119.8
C5 C4 H4 119.8
C6 C5 C4 120.6(2)
C6 C5 H5 119.7
C4 C5 H5 119.7
C5 C6 C7 119.34(17)
C5 C6 H6 120.3
C7 C6 H6 120.3
C6 C7 C8 120.16(18)
C6 C7 H7 119.9
C8 C7 H7 119.9
C3 C8 C7 120.96(17)
C3 C8 H8 119.5
C7 C8 H8 119.5
N1 C9 C16 110.40(12)
N1 C9 C22 105.74(12)
C16 C9 C22 106.59(12)
N1 C9 C10 111.13(12)
C16 C9 C10 111.59(13)
C22 C9 C10 111.13(12)
C15 C10 C11 117.55(16)
C15 C10 C9 124.08(16)
C11 C10 C9 118.38(15)
C12 C11 C10 121.34(19)
C12 C11 H11 119.3
C10 C11 H11 119.3
C13 C12 C11 120.0(2)
C13 C12 H12 120.0
C11 C12 H12 120.0
C12 C13 C14 119.77(18)
C12 C13 H13 120.1
C14 C13 H13 120.1
C13 C14 C15 119.8(2)
C13 C14 H14 120.1
C15 C14 H14 120.1
C10 C15 C14 121.6(2)
C10 C15 H15 119.2
C14 C15 H15 119.2
C21 C16 C17 117.18(14)
C21 C16 C9 123.07(13)
C17 C16 C9 119.74(14)
C18 C17 C16 121.59(16)
C18 C17 H17 119.2
C16 C17 H17 119.2
C19 C18 C17 120.21(15)
C19 C18 H18 119.9
C17 C18 H18 119.9
C20 C19 C18 119.33(16)
C20 C19 H19 120.3
C18 C19 H19 120.3
C19 C20 C21 120.65(16)
C19 C20 H20 119.7
C21 C20 H20 119.7
C16 C21 C20 120.95(15)
C16 C21 H21 119.5
C20 C21 H21 119.5
C23 C22 C27 118.13(15)
C23 C22 C9 123.24(14)
C27 C22 C9 118.57(14)
C22 C23 C24 120.66(16)
C22 C23 H23 119.7
C24 C23 H23 119.7
C25 C24 C23 120.63(16)
C25 C24 H24 119.7
C23 C24 H24 119.7
C24 C25 C26 119.32(17)
C24 C25 H25 120.3
C26 C25 H25 120.3
C25 C26 C27 120.23(17)
C25 C26 H26 119.9
C27 C26 H26 119.9
C26 C27 C22 121.02(17)
C26 C27 H27 119.5
C22 C27 H27 119.5
N2 C28 C30 107.53(15)
N2 C28 C29 107.37(15)
C30 C28 C29 111.67(18)
N2 C28 C31 107.43(14)
C30 C28 C31 111.45(18)
C29 C28 C31 111.16(16)
C28 C29 H29A 109.5
C28 C29 H29B 109.5
H29A C29 H29B 109.5
C28 C29 H29C 109.5
H29A C29 H29C 109.5
H29B C29 H29C 109.5
C28 C30 H30A 109.5
C28 C30 H30B 109.5
H30A C30 H30B 109.5
C28 C30 H30C 109.5
H30A C30 H30C 109.5
H30B C30 H30C 109.5
C28 C31 H31A 109.5
C28 C31 H31B 109.5
H31A C31 H31B 109.5
C28 C31 H31C 109.5
H31A C31 H31C 109.5
H31B C31 H31C 109.5
O3 C32 H32A 109.5
O3 C32 H32B 109.5
H32A C32 H32B 109.5
O3 C32 H32C 109.5
H32A C32 H32C 109.5
H32B C32 H32C 109.5
C1 N1 C9 118.51(12)
C1 N1 H1A 108.8(11)
C9 N1 H1A 106.8(11)
C28 N2 H2A 109.5
C28 N2 H2B 109.5
H2A N2 H2B 109.5
C28 N2 H2C 109.5
H2A N2 H2C 109.5
H2B N2 H2C 109.5
C32 O3 H3 109.5

loop_
_geom_bond_atom_site_label_1
_geom_bond_atom_site_label_2
_geom_bond_distance
C1 N1 1.4667(19)
C1 C3 1.527(2)
C1 C2 1.5544(19)
C1 H1 1.0000
C2 O1 1.2347(19)
C2 O2 1.2621(19)
C3 C4 1.381(2)
C3 C8 1.387(2)
C4 C5 1.395(3)
C4 H4 0.9500
C5 C6 1.371(3)
C5 H5 0.9500
C6 C7 1.379(3)
C6 H6 0.9500
C7 C8 1.388(2)
C7 H7 0.9500
C8 H8 0.9500
C9 N1 1.4839(18)
C9 C16 1.540(2)
C9 C22 1.544(2)
C9 C10 1.552(2)
C10 C15 1.380(3)
C10 C11 1.397(2)
C11 C12 1.387(3)
C11 H11 0.9500
C12 C13 1.378(3)
C12 H12 0.9500
C13 C14 1.380(4)
C13 H13 0.9500
C14 C15 1.394(3)
C14 H14 0.9500
C15 H15 0.9500
C16 C21 1.387(2)
C16 C17 1.400(2)
C17 C18 1.379(3)
C17 H17 0.9500
C18 C19 1.378(3)
C18 H18 0.9500
C19 C20 1.372(2)
C19 H19 0.9500
C20 C21 1.392(2)
C20 H20 0.9500
C21 H21 0.9500
C22 C23 1.385(2)
C22 C27 1.394(2)
C23 C24 1.391(2)
C23 H23 0.9500
C24 C25 1.377(3)
C24 H24 0.9500
C25 C26 1.380(3)
C25 H25 0.9500
C26 C27 1.385(3)
C26 H26 0.9500
C27 H27 0.9500
C28 N2 1.506(2)
C28 C30 1.517(3)
C28 C29 1.520(3)
C28 C31 1.521(2)
C29 H29A 0.9800
C29 H29B 0.9800
C29 H29C 0.9800
C30 H30A 0.9800
C30 H30B 0.9800
C30 H30C 0.9800
C31 H31A 0.9800
C31 H31B 0.9800
C31 H31C 0.9800
C32 O3 1.397(2)
C32 H32A 0.9800
C32 H32B 0.9800
C32 H32C 0.9800
N1 H1A 0.919(19)
N2 H2A 0.9100
N2 H2B 0.9100
N2 H2C 0.9100
O3 H3 0.8400

loop_
_geom_torsion_atom_site_label_1
_geom_torsion_atom_site_label_2
_geom_torsion_atom_site_label_3
_geom_torsion_atom_site_label_4
_geom_torsion
N1 C1 C2 O1 -17.64(18)
C3 C1 C2 O1 104.10(16)
N1 C1 C2 O2 164.40(13)
C3 C1 C2 O2 -73.86(16)
N1 C1 C3 C4 -146.81(16)
C2 C1 C3 C4 91.18(18)
N1 C1 C3 C8 32.11(19)
C2 C1 C3 C8 -89.90(17)
C8 C3 C4 C5 -0.2(3)
C1 C3 C4 C5 178.75(17)
C3 C4 C5 C6 0.5(3)
C4 C5 C6 C7 -0.9(3)
C5 C6 C7 C8 1.0(3)
C4 C3 C8 C7 0.3(3)
C1 C3 C8 C7 -178.68(15)
C6 C7 C8 C3 -0.7(3)
N1 C9 C10 C15 -127.86(17)
C16 C9 C10 C15 -4.2(2)
C22 C9 C10 C15 114.67(18)
N1 C9 C10 C11 52.06(19)
C16 C9 C10 C11 175.77(14)
C22 C9 C10 C11 -65.40(18)
C15 C10 C11 C12 0.7(3)
C9 C10 C11 C12 -179.19(16)
C10 C11 C12 C13 -0.9(3)
C11 C12 C13 C14 -0.3(3)
C12 C13 C14 C15 1.7(4)
C11 C10 C15 C14 0.7(3)
C9 C10 C15 C14 -179.4(2)
C13 C14 C15 C10 -1.9(4)
N1 C9 C16 C21 7.2(2)
C22 C9 C16 C21 121.57(16)
C10 C9 C16 C21 -116.93(16)
N1 C9 C16 C17 -171.65(14)
C22 C9 C16 C17 -57.26(18)
C10 C9 C16 C17 64.24(18)
C21 C16 C17 C18 3.3(2)
C9 C16 C17 C18 -177.84(16)
C16 C17 C18 C19 -1.3(3)
C17 C18 C19 C20 -1.0(3)
C18 C19 C20 C21 1.2(3)
C17 C16 C21 C20 -3.1(2)
C9 C16 C21 C20 178.09(16)
C19 C20 C21 C16 0.9(3)
N1 C9 C22 C23 -138.17(14)
C16 C9 C22 C23 104.32(16)
C10 C9 C22 C23 -17.5(2)
N1 C9 C22 C27 44.47(18)
C16 C9 C22 C27 -73.05(17)
C10 C9 C22 C27 165.16(14)
C27 C22 C23 C24 -0.4(2)
C9 C22 C23 C24 -177.75(15)
C22 C23 C24 C25 -0.3(2)
C23 C24 C25 C26 0.5(3)
C24 C25 C26 C27 0.0(3)
C25 C26 C27 C22 -0.7(3)
C23 C22 C27 C26 0.9(2)
C9 C22 C27 C26 178.35(16)
C3 C1 N1 C9 127.82(13)
C2 C1 N1 C9 -112.81(14)
C16 C9 N1 C1 -79.06(15)
C22 C9 N1 C1 166.01(12)
C10 C9 N1 C1 45.32(18)
